data_4069323
loop_
_publ_author_name
'Barroso, S\'onia'
'Cui, Jinlan'
'Carretas, Jos\'e Manuel'
'Cruz, Adelaide'
'Santos, Isabel C.'
'Duarte, M. Teresa'
'Telo, Jo\~ao P.'
'Marques, No\'emia'
'Martins, Ana M.'

_publ_section_title
;
 Diamine Bis(phenolate) M(III) (Y, Ti) Complexes: Synthesis, Structures,
 and Reactivity
;
_journal_issue 12
_journal_name_full Organometallics
_journal_page_first 3449
_journal_paper_doi 10.1021/om9001389
_journal_volume 28
_journal_year 2009
_chemical_formula_sum 'C76 H130 Li2 N4 O5 Si2 Y2'
_chemical_formula_weight 1427.72
_chemical_name_systematic
;
 ?
;
_space_group_IT_number 15
_symmetry_cell_setting monoclinic
_symmetry_space_group_name_Hall '-C 2yc'
_symmetry_space_group_name_H-M 'C 1 2/c 1'
_atom_sites_solution_hydrogens geom
_atom_sites_solution_primary direct
_atom_sites_solution_secondary difmap
_audit_creation_method SHELXL-97
_cell_angle_alpha 90.00
_cell_angle_beta 105.134(17)
_cell_angle_gamma 90.00
_cell_formula_units_Z 4
_cell_length_a 21.905(6)
_cell_length_b 18.189(5)
_cell_length_c 20.000(5)
_cell_measurement_reflns_used 3871
_cell_measurement_temperature 108(2)
_cell_measurement_theta_max 18.74
_cell_measurement_theta_min 2.36
_cell_volume 7692(4)
_computing_cell_refinement 'Bruker SMART, (Bruker, 2004)'
_computing_data_collection 'Bruker SMART, (Bruker, 2004)'
_computing_data_reduction 'Bruker SAINT, (Bruker, 2004)'
_computing_molecular_graphics SCHAKAL(Keller,1989),ORTEP3(Farrugia,1997)
_computing_publication_material 'WinGX (Farrugia, 1999)'
_computing_structure_refinement 'SHELXL-97 (Sheldrick, 1997)'
_computing_structure_solution 'SIR97 (Altomare, 1999)'
_diffrn_ambient_temperature 108(2)
_diffrn_measured_fraction_theta_full 0.996
_diffrn_measured_fraction_theta_max 0.996
_diffrn_measurement_device_type 'Bruker-AXS APEX- CCD area-detector'
_diffrn_measurement_method '\f and \w'
_diffrn_radiation_monochromator graphite
_diffrn_radiation_source 'fine-focus sealed tube'
_diffrn_radiation_type MoK\a
_diffrn_radiation_wavelength 0.71073
_diffrn_reflns_av_R_equivalents 0.1448
_diffrn_reflns_av_sigmaI/netI 0.1250
_diffrn_reflns_limit_h_max 26
_diffrn_reflns_limit_h_min -26
_diffrn_reflns_limit_k_max 21
_diffrn_reflns_limit_k_min -21
_diffrn_reflns_limit_l_max 24
_diffrn_reflns_limit_l_min -24
_diffrn_reflns_number 80574
_diffrn_reflns_theta_full 25.35
_diffrn_reflns_theta_max 25.35
_diffrn_reflns_theta_min 2.95
_exptl_absorpt_coefficient_mu 1.582
_exptl_absorpt_correction_T_max 0.7859
_exptl_absorpt_correction_T_min 0.7426
_exptl_absorpt_correction_type multi-scan
_exptl_absorpt_process_details 'SADABS;Sheldrick, 2004'
_exptl_crystal_colour colourless
_exptl_crystal_density_diffrn 1.233
_exptl_crystal_density_method 'not measured'
_exptl_crystal_description prism
_exptl_crystal_F_000 3064
_exptl_crystal_size_max 0.20
_exptl_crystal_size_mid 0.18
_exptl_crystal_size_min 0.16
_refine_diff_density_max 0.524
_refine_diff_density_min -0.840
_refine_diff_density_rms 0.098
_refine_ls_extinction_method none
_refine_ls_goodness_of_fit_ref 0.932
_refine_ls_hydrogen_treatment constr
_refine_ls_matrix_type full
_refine_ls_number_parameters 471
_refine_ls_number_reflns 7016
_refine_ls_number_restraints 5
_refine_ls_restrained_S_all 0.942
_refine_ls_R_factor_all 0.1462
_refine_ls_R_factor_gt 0.0534
_refine_ls_shift/su_max 0.001
_refine_ls_shift/su_mean 0.000
_refine_ls_structure_factor_coef Fsqd
_refine_ls_weighting_details 'calc w=1/[\s^2^(Fo^2^)+(0.0639P)^2^+0.0000P] where P=(Fo^2^+2Fc^2^)/3'
_refine_ls_weighting_scheme calc
_refine_ls_wR_factor_gt 0.1089
_refine_ls_wR_factor_ref 0.1302
_reflns_number_gt 3875
_reflns_number_total 7016
_reflns_threshold_expression >2sigma(I)
_cod_data_source_file om9001389_si_001.cif
_cod_data_source_block compound8
_cod_original_sg_symbol_H-M 'C 2/c'
_cod_database_code 4069323

loop_
_symmetry_equiv_pos_as_xyz
'x, y, z'
'-x, y, -z+1/2'
'x+1/2, y+1/2, z'
'-x+1/2, y+1/2, -z+1/2'
'-x, -y, -z'
'x, -y, z-1/2'
'-x+1/2, -y+1/2, -z'
'x+1/2, -y+1/2, z-1/2'

loop_
_atom_site_label
_atom_site_type_symbol
_atom_site_fract_x
_atom_site_fract_y
_atom_site_fract_z
_atom_site_U_iso_or_equiv
_atom_site_adp_type
_atom_site_occupancy
_atom_site_symmetry_multiplicity
_atom_site_calc_flag
_atom_site_refinement_flags
_atom_site_disorder_assembly
_atom_site_disorder_group
Y1 Y 0.33550(2) 0.18904(2) 0.04524(2) 0.01962(14) Uani 1 1 d . . .
Si1 Si 0.29992(7) -0.02323(8) 0.02105(9) 0.0376(4) Uani 1 1 d . . .
Li1 Li 0.2655(4) 0.2406(5) -0.0905(4) 0.033(2) Uani 1 1 d . . .
O1 O 0.31825(14) 0.23135(16) 0.14225(15) 0.0195(7) Uani 1 1 d . . .
O2 O 0.34819(14) 0.19979(16) -0.06242(15) 0.0247(8) Uani 1 1 d . . .
O3 O 0.2500 0.2500 0.0000 0.0223(10) Uani 1 2 d S . .
N1 N 0.40024(16) 0.3069(2) 0.06219(17) 0.0184(8) Uani 1 1 d . . .
N2 N 0.45270(18) 0.1618(2) 0.10833(18) 0.0229(9) Uani 1 1 d . . .
C1 C 0.4661(2) 0.2973(2) 0.1044(2) 0.0236(11) Uani 1 1 d . . .
H1A H 0.4786 0.3408 0.1346 0.028 Uiso 1 1 calc R . .
H1B H 0.4945 0.2945 0.0733 0.028 Uiso 1 1 calc R . .
C2 C 0.4742(2) 0.2299(3) 0.1481(2) 0.0263(12) Uani 1 1 d . . .
H2A H 0.5194 0.2246 0.1728 0.032 Uiso 1 1 calc R . .
H2B H 0.4502 0.2360 0.1834 0.032 Uiso 1 1 calc R . .
C3 C 0.4553(2) 0.1004(3) 0.1570(3) 0.0355(13) Uani 1 1 d . . .
H3A H 0.4993 0.0915 0.1826 0.053 Uiso 1 1 calc R . .
H3B H 0.4379 0.0560 0.1311 0.053 Uiso 1 1 calc R . .
H3C H 0.4303 0.1128 0.1896 0.053 Uiso 1 1 calc R . .
C4 C 0.4948(2) 0.1432(3) 0.0635(2) 0.0324(13) Uani 1 1 d . . .
H4A H 0.4938 0.1832 0.0304 0.049 Uiso 1 1 calc R . .
H4B H 0.4802 0.0976 0.0383 0.049 Uiso 1 1 calc R . .
H4C H 0.5381 0.1366 0.0922 0.049 Uiso 1 1 calc R . .
C11 C 0.3376(2) 0.2845(2) 0.1894(2) 0.0189(10) Uani 1 1 d . . .
C12 C 0.3315(2) 0.2788(2) 0.2578(2) 0.0224(11) Uani 1 1 d . . .
C13 C 0.3506(2) 0.3381(3) 0.3022(2) 0.0270(12) Uani 1 1 d . . .
H13 H 0.3466 0.3345 0.3483 0.032 Uiso 1 1 calc R . .
C14 C 0.3757(2) 0.4034(3) 0.2820(2) 0.0284(12) Uani 1 1 d . A .
C15 C 0.3833(2) 0.4059(3) 0.2159(2) 0.0252(12) Uani 1 1 d . . .
H15 H 0.4019 0.4483 0.2016 0.030 Uiso 1 1 calc R . .
C16 C 0.3649(2) 0.3490(2) 0.1697(2) 0.0205(11) Uani 1 1 d . . .
C17 C 0.3651(2) 0.3611(2) 0.0947(2) 0.0213(11) Uani 1 1 d . . .
H17A H 0.3206 0.3621 0.0666 0.026 Uiso 1 1 calc R . .
H17B H 0.3831 0.4105 0.0912 0.026 Uiso 1 1 calc R . .
C21 C 0.4006(2) 0.2235(2) -0.0805(2) 0.0200(10) Uani 1 1 d . . .
C22 C 0.4285(2) 0.1824(3) -0.1256(2) 0.0224(11) Uani 1 1 d . . .
C23 C 0.4851(2) 0.2103(3) -0.1359(2) 0.0261(12) Uani 1 1 d . . .
H23 H 0.5046 0.1832 -0.1654 0.031 Uiso 1 1 calc R . .
C24 C 0.5144(2) 0.2736(3) -0.1069(2) 0.0278(12) Uani 1 1 d . B .
C25 C 0.4845(2) 0.3134(3) -0.0657(2) 0.0275(11) Uani 1 1 d . . .
H25 H 0.5028 0.3583 -0.0458 0.033 Uiso 1 1 calc R . .
C26 C 0.4287(2) 0.2895(2) -0.0527(2) 0.0220(11) Uani 1 1 d . . .
C27 C 0.3978(2) 0.3367(2) -0.0079(2) 0.0238(11) Uani 1 1 d . . .
H27A H 0.4184 0.3856 -0.0021 0.029 Uiso 1 1 calc R . .
H27B H 0.3529 0.3441 -0.0330 0.029 Uiso 1 1 calc R . .
C31 C 0.2979(2) 0.0652(2) 0.0622(3) 0.0307(12) Uani 1 1 d . . .
H31A H 0.3178 0.0551 0.1118 0.037 Uiso 1 1 calc R . .
H31B H 0.2525 0.0727 0.0589 0.037 Uiso 1 1 calc R . .
C32 C 0.2602(3) -0.1015(3) 0.0547(4) 0.063(2) Uani 1 1 d . . .
H32A H 0.2787 -0.1069 0.1047 0.095 Uiso 1 1 calc R . .
H32B H 0.2664 -0.1471 0.0312 0.095 Uiso 1 1 calc R . .
H32C H 0.2149 -0.0913 0.0458 0.095 Uiso 1 1 calc R . .
C33 C 0.2575(3) -0.0133(3) -0.0728(3) 0.0526(17) Uani 1 1 d . . .
H33A H 0.2126 -0.0037 -0.0774 0.079 Uiso 1 1 calc R . .
H33B H 0.2620 -0.0588 -0.0974 0.079 Uiso 1 1 calc R . .
H33C H 0.2758 0.0277 -0.0928 0.079 Uiso 1 1 calc R . .
C34 C 0.3826(2) -0.0581(3) 0.0310(3) 0.0411(14) Uani 1 1 d . . .
H34A H 0.4082 -0.0195 0.0175 0.062 Uiso 1 1 calc R . .
H34B H 0.3814 -0.1012 0.0013 0.062 Uiso 1 1 calc R . .
H34C H 0.4013 -0.0718 0.0794 0.062 Uiso 1 1 calc R . .
C40 C 0.3021(2) 0.2093(2) 0.2820(2) 0.0280(12) Uani 1 1 d . . .
C41 C 0.3401(2) 0.1404(3) 0.2745(2) 0.0298(12) Uani 1 1 d . . .
H41A H 0.3237 0.0981 0.2946 0.045 Uiso 1 1 calc R . .
H41B H 0.3847 0.1479 0.2987 0.045 Uiso 1 1 calc R . .
H41C H 0.3363 0.1311 0.2253 0.045 Uiso 1 1 calc R . .
C42 C 0.2342(2) 0.1970(3) 0.2390(3) 0.0460(15) Uani 1 1 d . . .
H42A H 0.2100 0.2425 0.2377 0.069 Uiso 1 1 calc R . .
H42B H 0.2148 0.1577 0.2600 0.069 Uiso 1 1 calc R . .
H42C H 0.2344 0.1828 0.1918 0.069 Uiso 1 1 calc R . .
C43 C 0.3020(3) 0.2159(3) 0.3587(3) 0.060(2) Uani 1 1 d . . .
H43A H 0.2752 0.2573 0.3644 0.090 Uiso 1 1 calc R . .
H43B H 0.3453 0.2244 0.3869 0.090 Uiso 1 1 calc R . .
H43C H 0.2856 0.1704 0.3737 0.090 Uiso 1 1 calc R . .
C50 C 0.3892(3) 0.4707(3) 0.3307(3) 0.0400(15) Uani 1 1 d D . .
C51 C 0.3237(10) 0.5015(13) 0.3296(18) 0.047(5) Uani 0.54(4) 1 d PD A 1
H51A H 0.3286 0.5477 0.3557 0.071 Uiso 0.54(4) 1 calc PR A 1
H51B H 0.3009 0.4659 0.3508 0.071 Uiso 0.54(4) 1 calc PR A 1
H51C H 0.2998 0.5106 0.2816 0.071 Uiso 0.54(4) 1 calc PR A 1
C53 C 0.4179(14) 0.5338(13) 0.2993(12) 0.056(7) Uani 0.54(4) 1 d P A 1
H53A H 0.3915 0.5441 0.2526 0.085 Uiso 0.54(4) 1 calc PR A 1
H53B H 0.4605 0.5202 0.2967 0.085 Uiso 0.54(4) 1 calc PR A 1
H53C H 0.4202 0.5777 0.3282 0.085 Uiso 0.54(4) 1 calc PR A 1
C51A C 0.3361(15) 0.5225(19) 0.317(2) 0.091(14) Uani 0.46(4) 1 d PD A 2
H51D H 0.3475 0.5651 0.3480 0.137 Uiso 0.46(4) 1 calc PR A 2
H51E H 0.2990 0.4982 0.3259 0.137 Uiso 0.46(4) 1 calc PR A 2
H51F H 0.3264 0.5388 0.2689 0.137 Uiso 0.46(4) 1 calc PR A 2
C53A C 0.4553(16) 0.5060(12) 0.3258(14) 0.054(7) Uani 0.46(4) 1 d P A 2
H53D H 0.4542 0.5143 0.2771 0.081 Uiso 0.46(4) 1 calc PR A 2
H53E H 0.4900 0.4723 0.3466 0.081 Uiso 0.46(4) 1 calc PR A 2
H53F H 0.4620 0.5529 0.3507 0.081 Uiso 0.46(4) 1 calc PR A 2
C52 C 0.4158(3) 0.4495(3) 0.4056(3) 0.0589(19) Uani 1 1 d . A .
H52A H 0.4204 0.4936 0.4347 0.088 Uiso 1 1 calc R . .
H52B H 0.4572 0.4263 0.4114 0.088 Uiso 1 1 calc R . .
H52C H 0.3870 0.4149 0.4193 0.088 Uiso 1 1 calc R . .
C60 C 0.4012(2) 0.1089(3) -0.1577(2) 0.0259(12) Uani 1 1 d . . .
C61 C 0.4372(2) 0.0776(3) -0.2071(3) 0.0349(13) Uani 1 1 d . . .
H61A H 0.4369 0.1134 -0.2438 0.052 Uiso 1 1 calc R . .
H61B H 0.4169 0.0320 -0.2278 0.052 Uiso 1 1 calc R . .
H61C H 0.4810 0.0673 -0.1815 0.052 Uiso 1 1 calc R . .
C62 C 0.3317(2) 0.1148(3) -0.1993(2) 0.0338(13) Uani 1 1 d . . .
H62A H 0.3282 0.1485 -0.2383 0.051 Uiso 1 1 calc R . .
H62B H 0.3063 0.1335 -0.1692 0.051 Uiso 1 1 calc R . .
H62C H 0.3161 0.0661 -0.2168 0.051 Uiso 1 1 calc R . .
C63 C 0.4070(2) 0.0521(3) -0.0993(2) 0.0301(12) Uani 1 1 d . . .
H63A H 0.3902 0.0047 -0.1193 0.045 Uiso 1 1 calc R . .
H63B H 0.3828 0.0690 -0.0674 0.045 Uiso 1 1 calc R . .
H63C H 0.4516 0.0464 -0.0742 0.045 Uiso 1 1 calc R . .
C70 C 0.5782(3) 0.2985(3) -0.1177(3) 0.0520(18) Uani 1 1 d D . .
C72 C 0.5871(3) 0.3784(4) -0.1171(4) 0.096(3) Uani 1 1 d . B .
H72A H 0.5780 0.3992 -0.0755 0.144 Uiso 1 1 calc R . .
H72B H 0.5583 0.3999 -0.1584 0.144 Uiso 1 1 calc R . .
H72C H 0.6309 0.3896 -0.1169 0.144 Uiso 1 1 calc R . .
C71 C 0.6289(4) 0.2803(6) -0.0436(5) 0.048(3) Uani 0.607(11) 1 d PD B 1
H71A H 0.6271 0.2279 -0.0332 0.072 Uiso 0.607(11) 1 calc PR B 1
H71B H 0.6183 0.3093 -0.0068 0.072 Uiso 0.607(11) 1 calc PR B 1
H71C H 0.6716 0.2930 -0.0464 0.072 Uiso 0.607(11) 1 calc PR B 1
C73 C 0.6047(4) 0.2472(6) -0.1651(5) 0.045(3) Uani 0.607(11) 1 d P B 1
H73A H 0.6474 0.2632 -0.1653 0.068 Uiso 0.607(11) 1 calc PR B 1
H73B H 0.5772 0.2493 -0.2124 0.068 Uiso 0.607(11) 1 calc PR B 1
H73C H 0.6063 0.1967 -0.1478 0.068 Uiso 0.607(11) 1 calc PR B 1
C71A C 0.6272(7) 0.2536(9) -0.0957(10) 0.061(6) Uani 0.393(11) 1 d PD B 2
H71D H 0.6611 0.2678 -0.1167 0.091 Uiso 0.393(11) 1 calc PR B 2
H71E H 0.6141 0.2030 -0.1089 0.091 Uiso 0.393(11) 1 calc PR B 2
H71F H 0.6425 0.2569 -0.0451 0.091 Uiso 0.393(11) 1 calc PR B 2
C73A C 0.5636(6) 0.3074(9) -0.2028(6) 0.042(5) Uani 0.393(11) 1 d PD B 2
H73D H 0.6007 0.3283 -0.2145 0.063 Uiso 0.393(11) 1 calc PR B 2
H73E H 0.5272 0.3401 -0.2196 0.063 Uiso 0.393(11) 1 calc PR B 2
H73F H 0.5541 0.2591 -0.2247 0.063 Uiso 0.393(11) 1 calc PR B 2

loop_
_atom_site_aniso_label
_atom_site_aniso_U_11
_atom_site_aniso_U_22
_atom_site_aniso_U_33
_atom_site_aniso_U_23
_atom_site_aniso_U_13
_atom_site_aniso_U_12
Y1 0.0159(2) 0.0198(2) 0.0227(2) 0.0003(2) 0.00413(18) 0.0007(2)
Si1 0.0310(9) 0.0260(8) 0.0588(11) -0.0024(8) 0.0171(8) -0.0017(7)
Li1 0.033(5) 0.032(5) 0.030(5) -0.003(4) 0.001(4) 0.001(4)
O1 0.0174(17) 0.0183(18) 0.0211(17) -0.0016(14) 0.0018(14) -0.0024(14)
O2 0.0198(17) 0.028(2) 0.0282(18) -0.0036(16) 0.0092(14) -0.0004(15)
O3 0.022(3) 0.022(2) 0.022(2) 0.002(2) 0.004(2) 0.006(2)
N1 0.019(2) 0.018(2) 0.0183(19) 0.0028(18) 0.0057(16) 0.0028(18)
N2 0.022(2) 0.023(2) 0.022(2) 0.0041(18) 0.0020(18) 0.0045(18)
C1 0.018(2) 0.029(3) 0.023(3) -0.004(2) 0.003(2) -0.004(2)
C2 0.016(3) 0.040(3) 0.021(3) 0.000(2) 0.001(2) 0.007(2)
C3 0.027(3) 0.033(3) 0.044(3) 0.010(3) 0.007(3) 0.004(2)
C4 0.028(3) 0.041(3) 0.028(3) -0.003(3) 0.006(2) 0.009(3)
C11 0.017(2) 0.019(2) 0.020(2) -0.003(2) 0.006(2) 0.001(2)
C12 0.023(3) 0.019(3) 0.028(3) 0.003(2) 0.011(2) 0.002(2)
C13 0.033(3) 0.028(3) 0.023(3) -0.001(2) 0.013(2) 0.001(2)
C14 0.030(3) 0.027(3) 0.031(3) -0.005(2) 0.014(2) -0.001(2)
C15 0.028(3) 0.022(3) 0.029(3) -0.006(2) 0.014(2) -0.005(2)
C16 0.019(3) 0.021(3) 0.022(3) 0.001(2) 0.006(2) 0.001(2)
C17 0.023(3) 0.017(3) 0.026(3) -0.004(2) 0.010(2) -0.003(2)
C21 0.017(3) 0.022(3) 0.020(2) 0.001(2) 0.002(2) 0.001(2)
C22 0.026(3) 0.022(3) 0.017(2) 0.002(2) 0.002(2) 0.006(2)
C23 0.022(3) 0.033(3) 0.027(3) -0.001(2) 0.012(2) -0.002(2)
C24 0.032(3) 0.028(3) 0.027(3) -0.003(2) 0.015(2) -0.008(2)
C25 0.035(3) 0.024(3) 0.022(2) 0.001(2) 0.006(2) -0.009(3)
C26 0.024(3) 0.024(3) 0.019(2) 0.006(2) 0.006(2) 0.004(2)
C27 0.026(3) 0.021(3) 0.024(3) 0.004(2) 0.006(2) 0.000(2)
C31 0.024(3) 0.023(3) 0.048(3) 0.002(3) 0.015(3) 0.000(2)
C32 0.053(4) 0.026(3) 0.124(6) 0.004(4) 0.046(4) 0.004(3)
C33 0.030(3) 0.055(4) 0.068(4) -0.024(3) 0.005(3) 0.003(3)
C34 0.043(4) 0.028(3) 0.060(4) 0.005(3) 0.027(3) 0.005(3)
C40 0.036(3) 0.019(3) 0.034(3) 0.000(2) 0.018(3) 0.002(2)
C41 0.028(3) 0.026(3) 0.033(3) 0.005(2) 0.005(2) 0.004(2)
C42 0.026(3) 0.030(3) 0.087(4) 0.020(3) 0.022(3) 0.005(3)
C43 0.119(6) 0.031(3) 0.054(4) -0.004(3) 0.064(4) -0.022(4)
C50 0.064(4) 0.030(3) 0.031(3) -0.009(3) 0.021(3) -0.004(3)
C51 0.068(11) 0.016(11) 0.051(13) -0.005(9) 0.004(8) 0.027(8)
C53 0.086(16) 0.035(11) 0.062(11) -0.030(9) 0.044(11) -0.034(10)
C51A 0.17(3) 0.019(16) 0.060(19) -0.013(13) -0.014(18) 0.042(17)
C53A 0.092(18) 0.030(10) 0.056(13) -0.003(9) 0.049(12) -0.011(10)
C52 0.063(5) 0.044(4) 0.055(4) -0.029(3) -0.012(4) 0.015(3)
C60 0.025(3) 0.029(3) 0.024(3) 0.002(2) 0.007(2) 0.005(2)
C61 0.033(3) 0.030(3) 0.044(3) -0.007(3) 0.015(3) -0.001(2)
C62 0.032(3) 0.035(3) 0.031(3) -0.006(3) 0.002(3) 0.001(3)
C63 0.033(3) 0.029(3) 0.029(3) -0.003(2) 0.008(3) 0.001(2)
C70 0.047(4) 0.051(4) 0.071(4) -0.027(4) 0.040(4) -0.028(3)
C72 0.054(5) 0.077(6) 0.170(8) 0.040(6) 0.053(5) -0.013(4)
C71 0.028(6) 0.055(7) 0.065(8) -0.006(6) 0.020(6) 0.000(5)
C73 0.031(6) 0.062(7) 0.050(7) -0.012(6) 0.026(5) -0.004(5)
C71A 0.040(11) 0.067(13) 0.081(17) -0.013(12) 0.026(11) -0.004(10)
C73A 0.038(9) 0.050(10) 0.048(9) -0.015(8) 0.028(7) -0.020(8)

loop_
_atom_type_symbol
_atom_type_description
_atom_type_scat_dispersion_real
_atom_type_scat_dispersion_imag
_atom_type_scat_source
C C 0.0033 0.0016 'International Tables Vol C Tables 4.2.6.8 and 6.1.1.4'
H H 0.0000 0.0000 'International Tables Vol C Tables 4.2.6.8 and 6.1.1.4'
N N 0.0061 0.0033 'International Tables Vol C Tables 4.2.6.8 and 6.1.1.4'
O O 0.0106 0.0060 'International Tables Vol C Tables 4.2.6.8 and 6.1.1.4'
Si Si 0.0817 0.0704 'International Tables Vol C Tables 4.2.6.8 and 6.1.1.4'
Y Y -2.7962 3.5667 'International Tables Vol C Tables 4.2.6.8 and 6.1.1.4'
Li Li -0.0003 0.0001 'International Tables Vol C Tables 4.2.6.8 and 6.1.1.4'

loop_
_geom_angle_atom_site_label_1
_geom_angle_atom_site_label_2
_geom_angle_atom_site_label_3
_geom_angle
_geom_angle_site_symmetry_1
_geom_angle_site_symmetry_3
O3 Y1 O1 81.99(8) . .
O3 Y1 O2 82.23(8) . .
O1 Y1 O2 154.42(11) . .
O3 Y1 C31 104.11(12) . .
O1 Y1 C31 93.32(14) . .
O2 Y1 C31 110.00(14) . .
O3 Y1 N1 90.88(8) . .
O1 Y1 N1 78.85(10) . .
O2 Y1 N1 81.39(11) . .
C31 Y1 N1 162.06(14) . .
O3 Y1 N2 160.15(8) . .
O1 Y1 N2 90.80(11) . .
O2 Y1 N2 97.36(11) . .
C31 Y1 N2 94.72(14) . .
N1 Y1 N2 69.52(11) . .
O3 Y1 Li1 41.86(16) . 7
O1 Y1 Li1 41.63(18) . 7
O2 Y1 Li1 123.73(18) . 7
C31 Y1 Li1 92.9(2) . 7
N1 Y1 Li1 91.75(19) . 7
N2 Y1 Li1 132.19(18) . 7
O3 Y1 Li1 41.79(17) . .
O1 Y1 Li1 122.62(18) . .
O2 Y1 Li1 40.89(18) . .
C31 Y1 Li1 108.2(2) . .
N1 Y1 Li1 89.57(18) . .
N2 Y1 Li1 136.90(19) . .
Li1 Y1 Li1 83.7(2) 7 .
C31 Si1 C33 107.8(3) . .
C31 Si1 C34 112.8(2) . .
C33 Si1 C34 110.5(3) . .
C31 Si1 C32 116.2(3) . .
C33 Si1 C32 106.1(3) . .
C34 Si1 C32 103.2(2) . .
O2 Li1 O1 164.3(5) . 7
O2 Li1 O3 98.3(4) . .
O1 Li1 O3 96.0(4) 7 .
O2 Li1 C11 136.1(4) . 7
O1 Li1 C11 29.43(17) 7 7
O3 Li1 C11 113.2(4) . 7
O2 Li1 Y1 145.7(4) . 7
O1 Li1 Y1 49.7(2) 7 7
O3 Li1 Y1 48.21(19) . 7
C11 Li1 Y1 74.6(2) 7 7
O2 Li1 Y1 50.8(2) . .
O1 Li1 Y1 141.7(4) 7 .
O3 Li1 Y1 48.14(18) . .
C11 Li1 Y1 142.1(3) 7 .
Y1 Li1 Y1 96.3(2) 7 .
C11 O1 Li1 105.6(3) . 7
C11 O1 Y1 140.7(3) . .
Li1 O1 Y1 88.7(3) 7 .
C21 O2 Li1 127.1(4) . .
C21 O2 Y1 127.2(3) . .
Li1 O2 Y1 88.3(3) . .
Li1 O3 Li1 180.0(5) . 7
Li1 O3 Y1 90.1(2) . .
Li1 O3 Y1 89.9(2) 7 .
Li1 O3 Y1 89.9(2) . 7
Li1 O3 Y1 90.1(2) 7 7
Y1 O3 Y1 180.00(4) . 7
C1 N1 C27 111.7(3) . .
C1 N1 C17 111.4(3) . .
C27 N1 C17 105.7(3) . .
C1 N1 Y1 113.8(3) . .
C27 N1 Y1 107.4(2) . .
C17 N1 Y1 106.3(2) . .
C3 N2 C2 109.1(4) . .
C3 N2 C4 107.7(4) . .
C2 N2 C4 110.7(4) . .
C3 N2 Y1 109.2(3) . .
C2 N2 Y1 103.6(2) . .
C4 N2 Y1 116.2(3) . .
N1 C1 C2 112.3(4) . .
N2 C2 C1 113.7(4) . .
O1 C11 C12 122.4(4) . .
O1 C11 C16 118.7(4) . .
C12 C11 C16 118.9(4) . .
O1 C11 Li1 44.9(3) . 7
C12 C11 Li1 115.9(4) . 7
C16 C11 Li1 106.0(3) . 7
C13 C12 C11 118.2(4) . .
C13 C12 C40 120.8(4) . .
C11 C12 C40 121.0(4) . .
C12 C13 C14 123.0(4) . .
C15 C14 C13 117.1(4) . .
C15 C14 C50 121.9(4) . .
C13 C14 C50 120.8(4) . .
C16 C15 C14 122.2(4) . .
C15 C16 C11 120.5(4) . .
C15 C16 C17 118.5(4) . .
C11 C16 C17 120.4(4) . .
N1 C17 C16 117.8(4) . .
O2 C21 C26 118.8(4) . .
O2 C21 C22 122.1(4) . .
C26 C21 C22 119.0(4) . .
C23 C22 C21 116.3(4) . .
C23 C22 C60 121.1(4) . .
C21 C22 C60 122.5(4) . .
C24 C23 C22 125.1(4) . .
C23 C24 C25 116.8(4) . .
C23 C24 C70 122.1(4) . .
C25 C24 C70 121.1(4) . .
C24 C25 C26 121.7(5) . .
C25 C26 C21 121.0(4) . .
C25 C26 C27 119.0(4) . .
C21 C26 C27 120.0(4) . .
N1 C27 C26 115.9(4) . .
Si1 C31 Y1 134.7(2) . .
C42 C40 C41 107.4(4) . .
C42 C40 C43 108.6(4) . .
C41 C40 C43 107.7(4) . .
C42 C40 C12 111.5(4) . .
C41 C40 C12 110.7(4) . .
C43 C40 C12 110.8(4) . .
C51A C50 C52 115.4(19) . .
C51A C50 C53 80.4(13) . .
C52 C50 C53 120.6(11) . .
C51A C50 C51 21(2) . .
C52 C50 C51 103.0(13) . .
C53 C50 C51 101.8(13) . .
C51A C50 C14 112.4(18) . .
C52 C50 C14 112.6(4) . .
C53 C50 C14 111.7(6) . .
C51 C50 C14 104.8(13) . .
C51A C50 C53A 114.5(14) . .
C52 C50 C53A 92.5(12) . .
C53 C50 C53A 36.7(7) . .
C51 C50 C53A 134.8(12) . .
C14 C50 C53A 107.8(7) . .
C61 C60 C22 112.6(4) . .
C61 C60 C62 106.4(4) . .
C22 C60 C62 112.9(4) . .
C61 C60 C63 106.7(4) . .
C22 C60 C63 108.7(4) . .
C62 C60 C63 109.3(4) . .
C71A C70 C72 120.8(9) . .
C71A C70 C24 117.3(9) . .
C72 C70 C24 114.5(5) . .
C71A C70 C73 55.4(9) . .
C72 C70 C73 122.2(6) . .
C24 C70 C73 114.1(5) . .
C71A C70 C71 43.8(8) . .
C72 C70 C71 97.8(6) . .
C24 C70 C71 104.0(5) . .
C73 C70 C71 99.1(7) . .
C71A C70 C73A 108.9(10) . .
C72 C70 C73A 84.3(7) . .
C24 C70 C73A 103.5(6) . .
C73 C70 C73A 55.3(6) . .
C71 C70 C73A 148.6(7) . .

loop_
_geom_bond_atom_site_label_1
_geom_bond_atom_site_label_2
_geom_bond_distance
_geom_bond_site_symmetry_2
Y1 O3 2.1613(6) .
Y1 O1 2.210(3) .
Y1 O2 2.250(3) .
Y1 C31 2.451(5) .
Y1 N1 2.544(4) .
Y1 N2 2.596(4) .
Y1 Li1 2.899(8) 7
Y1 Li1 2.902(8) .
Si1 C31 1.813(5) .
Si1 C33 1.874(6) .
Si1 C34 1.881(5) .
Si1 C32 1.882(6) .
Li1 O2 1.901(9) .
Li1 O1 1.926(9) 7
Li1 O3 1.934(8) .
Li1 C11 2.626(9) 7
Li1 Y1 2.899(8) 7
O1 C11 1.340(5) .
O1 Li1 1.926(9) 7
O2 C21 1.361(5) .
O3 Li1 1.934(8) 7
O3 Y1 2.1613(6) 7
N1 C1 1.479(5) .
N1 C27 1.490(5) .
N1 C17 1.500(5) .
N2 C3 1.472(6) .
N2 C2 1.481(6) .
N2 C4 1.483(5) .
C1 C2 1.489(6) .
C11 C12 1.412(6) .
C11 C16 1.417(6) .
C11 Li1 2.626(9) 7
C12 C13 1.391(6) .
C12 C40 1.554(6) .
C13 C14 1.412(6) .
C14 C15 1.377(6) .
C14 C50 1.543(7) .
C15 C16 1.375(6) .
C16 C17 1.519(6) .
C21 C26 1.397(6) .
C21 C22 1.427(6) .
C22 C23 1.403(6) .
C22 C60 1.535(6) .
C23 C24 1.371(6) .
C24 C25 1.382(6) .
C24 C70 1.537(7) .
C25 C26 1.384(6) .
C26 C27 1.524(6) .
C40 C42 1.526(7) .
C40 C41 1.534(6) .
C40 C43 1.539(6) .
C50 C51A 1.467(17) .
C50 C52 1.508(7) .
C50 C53 1.521(17) .
C50 C51 1.535(15) .
C50 C53A 1.61(2) .
C60 C61 1.526(6) .
C60 C62 1.537(6) .
C60 C63 1.539(6) .
C70 C71A 1.329(13) .
C70 C72 1.466(8) .
C70 C73 1.549(10) .
C70 C71 1.637(10) .
C70 C73A 1.656(11) .
